data_4500298
loop_
_publ_author_name
'Lin, Jingxiang'
'L\"u, Jian'
'Cao, Minna'
'Cao, Rong'

_publ_section_title
;
 Effects of Cocrystalline Subunits on the Supramolecular Chemistry of
 Me10Q[5]: From Simple Inorganic Anions to Cluster Anions
;
_journal_issue 3
_journal_name_full 'Crystal Growth &amp; Design'
_journal_page_first 778
_journal_paper_doi 10.1021/cg101355d
_journal_volume 11
_journal_year 2011
_chemical_formula_sum 'C40 H62 Mo8 N20 Na2 O42 Rb2'
_chemical_formula_weight 2479
_chemical_name_systematic
; 
 ? 
;
_space_group_IT_number 15
_symmetry_cell_setting monoclinic
_symmetry_space_group_name_Hall '-C 2yc'
_symmetry_space_group_name_H-M 'C 1 2/c 1'
_atom_sites_solution_hydrogens geom
_atom_sites_solution_primary direct
_atom_sites_solution_secondary difmap
_audit_creation_method SHELXL-97
_cell_angle_alpha 90.00
_cell_angle_beta 100.931(4)
_cell_angle_gamma 90.00
_cell_formula_units_Z 4
_cell_length_a 17.323(4)
_cell_length_b 14.597(3)
_cell_length_c 28.741(7)
_cell_measurement_temperature 293(2)
_cell_volume 7136(3)
_computing_structure_refinement 'SHELXL-97 (Sheldrick, 1997)'
_computing_structure_solution 'SHELXS-97 (Sheldrick, 1990)'
_diffrn_ambient_temperature 293(2)
_diffrn_measured_fraction_theta_full 0.995
_diffrn_measured_fraction_theta_max 0.995
_diffrn_measurement_method w-scan
_diffrn_radiation_monochromator graphite
_diffrn_radiation_source 'fine-focus sealed tube'
_diffrn_radiation_type MoK\a
_diffrn_radiation_wavelength 0.71073
_diffrn_reflns_av_R_equivalents 0.0494
_diffrn_reflns_av_sigmaI/netI 0.0488
_diffrn_reflns_limit_h_max 19
_diffrn_reflns_limit_h_min -22
_diffrn_reflns_limit_k_max 18
_diffrn_reflns_limit_k_min -17
_diffrn_reflns_limit_l_max 37
_diffrn_reflns_limit_l_min -37
_diffrn_reflns_number 30400
_diffrn_reflns_theta_full 27.47
_diffrn_reflns_theta_max 27.47
_diffrn_reflns_theta_min 2.06
_exptl_absorpt_coefficient_mu 2.841
_exptl_absorpt_correction_T_max 0.711
_exptl_absorpt_correction_T_min 0.606
_exptl_absorpt_correction_type multi-scan
_exptl_crystal_colour colorless
_exptl_crystal_density_diffrn 2.297
_exptl_crystal_density_method 'not measured'
_exptl_crystal_description prism
_exptl_crystal_F_000 9632
_exptl_crystal_size_max 0.2
_exptl_crystal_size_mid 0.15
_exptl_crystal_size_min 0.12
_refine_diff_density_max 1.467
_refine_diff_density_min -2.285
_refine_diff_density_rms 0.328
_refine_ls_extinction_method none
_refine_ls_goodness_of_fit_ref 1.164
_refine_ls_hydrogen_treatment constr
_refine_ls_matrix_type full
_refine_ls_number_parameters 519
_refine_ls_number_reflns 8134
_refine_ls_number_restraints 0
_refine_ls_restrained_S_all 1.164
_refine_ls_R_factor_all 0.0736
_refine_ls_R_factor_gt 0.0623
_refine_ls_shift/su_max 0.001
_refine_ls_shift/su_mean 0.000
_refine_ls_structure_factor_coef Fsqd
_refine_ls_weighting_details 'calc w=1/[\s^2^(Fo^2^)+(0.0822P)^2^+40.7836P] where P=(Fo^2^+2Fc^2^)/3'
_refine_ls_weighting_scheme calc
_refine_ls_wR_factor_gt 0.1581
_refine_ls_wR_factor_ref 0.1755
_reflns_number_gt 7239
_reflns_number_total 8134
_reflns_threshold_expression >2sigma(I)
_cod_data_source_file cg101355d_si_006.cif
_cod_data_source_block c
_cod_original_cell_volume 7135(3)
_cod_original_sg_symbol_H-M C2/c
_cod_database_code 4500298

loop_
_symmetry_equiv_pos_as_xyz
'x, y, z'
'-x, y, -z+1/2'
'x+1/2, y+1/2, z'
'-x+1/2, y+1/2, -z+1/2'
'-x, -y, -z'
'x, -y, z-1/2'
'-x+1/2, -y+1/2, -z'
'x+1/2, -y+1/2, z-1/2'

loop_
_atom_site_label
_atom_site_type_symbol
_atom_site_fract_x
_atom_site_fract_y
_atom_site_fract_z
_atom_site_U_iso_or_equiv
_atom_site_adp_type
_atom_site_occupancy
_atom_site_symmetry_multiplicity
_atom_site_calc_flag
_atom_site_refinement_flags
Mo1 Mo 0.07188(3) 0.98287(4) 0.05576(2) 0.02471(15) Uani 1 1 d .
Mo2 Mo -0.14020(4) 0.92472(5) 0.05359(2) 0.03414(17) Uani 1 1 d .
Mo3 Mo -0.10365(3) 1.14862(5) 0.05486(2) 0.03260(17) Uani 1 1 d .
Mo5 Mo 0.03562(4) 1.22972(5) 0.00005(2) 0.0425(2) Uani 1 1 d .
C1 C 0.0277(4) 1.6496(4) -0.1540(2) 0.0254(13) Uani 1 1 d .
C2 C -0.0924(4) 1.2549(5) -0.2983(2) 0.0291(14) Uani 1 1 d .
O4 O 0.0592(3) 1.4169(3) -0.10708(18) 0.0334(11) Uani 1 1 d .
C5 C -0.0113(4) 1.4059(5) -0.1235(2) 0.0269(13) Uani 1 1 d .
O6 O -0.0012(3) 1.1996(4) 0.05523(18) 0.0357(11) Uani 1 1 d .
O7 O 0.1976(3) 1.6182(3) -0.21253(16) 0.0282(10) Uani 1 1 d .
O8 O -0.1460(3) 1.2908(4) -0.32587(18) 0.0361(12) Uani 1 1 d .
O9 O 0.0911(3) 1.6197(4) -0.13416(19) 0.0385(12) Uani 1 1 d .
O10 O -0.1714(3) 1.0468(4) 0.03491(18) 0.0337(11) Uani 1 1 d .
O11 O -0.0264(3) 1.0108(4) 0.0632(2) 0.0397(12) Uani 1 1 d .
N12 N 0.1017(3) 1.7179(4) -0.2490(2) 0.0282(12) Uani 1 1 d .
N13 N -0.1606(3) 1.6277(4) -0.20601(19) 0.0266(11) Uani 1 1 d .
O14 O -0.0648(3) 0.8297(4) 0.05190(19) 0.0428(13) Uani 1 1 d .
N15 N -0.0441(3) 1.6289(4) -0.1440(2) 0.0274(12) Uani 1 1 d .
O16 O -0.2336(3) 1.4149(4) -0.26240(17) 0.0364(12) Uani 1 1 d .
N17 N -0.0443(3) 1.3265(4) -0.1419(2) 0.0282(12) Uani 1 1 d .
O18 O -0.1027(4) 1.1479(5) 0.1136(2) 0.0584(18) Uani 1 1 d .
N19 N -0.0683(3) 1.4695(4) -0.1245(2) 0.0258(11) Uani 1 1 d .
N20 N 0.0174(3) 1.7125(4) -0.1900(2) 0.0278(12) Uani 1 1 d .
N21 N -0.1611(3) 1.3249(4) -0.2042(2) 0.0290(12) Uani 1 1 d .
C22 C -0.0508(4) 1.5626(5) -0.1073(2) 0.0282(14) Uani 1 1 d .
H22A H -0.0927 1.5829 -0.0906 0.034 Uiso 1 1 calc R
H22B H -0.0008 1.5618 -0.0840 0.034 Uiso 1 1 calc R
N24 N -0.0973(3) 1.2259(4) -0.2538(2) 0.0294(12) Uani 1 1 d .
O28 O 0.0713(3) 0.8794(4) 0.02189(19) 0.0390(12) Uani 1 1 d .
N30 N -0.1856(3) 1.4702(4) -0.18721(19) 0.0297(12) Uani 1 1 d .
C31 C -0.1654(4) 1.2435(5) -0.2333(2) 0.0281(14) Uani 1 1 d .
H31A H -0.1742 1.1900 -0.2139 0.034 Uiso 1 1 calc R
H31B H -0.2117 1.2490 -0.2593 0.034 Uiso 1 1 calc R
N32 N -0.0201(3) 1.2319(4) -0.30756(19) 0.0273(12) Uani 1 1 d .
O33 O -0.2268(3) 0.8738(5) 0.0297(2) 0.0564(17) Uani 1 1 d .
C34 C -0.2171(4) 1.5603(5) -0.1963(2) 0.0288(14) Uani 1 1 d .
H34A H -0.2385 1.5809 -0.1685 0.035 Uiso 1 1 calc R
H34B H -0.2613 1.5577 -0.2237 0.035 Uiso 1 1 calc R
C35 C -0.1092(4) 1.6824(5) -0.1713(2) 0.0270(14) Uani 1 1 d .
O36 O 0.1081(3) 1.0739(3) 0.02566(19) 0.0369(12) Uani 1 1 d .
C37 C -0.0471(5) 1.0838(5) -0.2125(3) 0.0437(19) Uani 1 1 d .
H37A H 0.0014 1.0514 -0.1987 0.066 Uiso 1 1 calc R
H37B H -0.0761 1.0483 -0.2391 0.066 Uiso 1 1 calc R
H37C H -0.0797 1.0913 -0.1884 0.066 Uiso 1 1 calc R
C38 C -0.1973(4) 1.4048(5) -0.2223(2) 0.0275(14) Uani 1 1 d .
O39 O -0.0265(4) 1.3136(5) -0.0261(2) 0.0607(17) Uani 1 1 d .
C40 C 0.0022(4) 1.2467(5) -0.1456(2) 0.0289(14) Uani 1 1 d .
H40A H -0.0260 1.1923 -0.1368 0.035 Uiso 1 1 calc R
H40B H 0.0522 1.2519 -0.1224 0.035 Uiso 1 1 calc R
C41 C -0.0267(4) 1.1781(4) -0.2301(2) 0.0271(14) Uani 1 1 d .
O43 O 0.1296(3) 0.9699(4) 0.11081(19) 0.0428(13) Uani 1 1 d .
O45 O -0.1620(4) 1.2375(5) 0.0332(3) 0.0630(19) Uani 1 1 d .
C47 C -0.1476(3) 1.4331(5) -0.1410(2) 0.0251(13) Uani 1 1 d .
C63 C -0.1306(4) 1.3303(5) -0.1537(2) 0.0273(14) Uani 1 1 d .
Rb4 Rb 0.20305(4) 0.52168(5) 0.35424(3) 0.03756(19) Uani 1 1 d .
C4 C 0.1563(4) 1.6499(5) -0.2481(2) 0.0254(13) Uani 1 1 d .
O5 O -0.1397(4) 0.9238(5) 0.1124(2) 0.0573(17) Uani 1 1 d .
C6 C -0.0639(4) 1.7439(4) -0.2032(2) 0.0255(13) Uani 1 1 d .
O1 O 0.1202(4) 1.2867(6) 0.0233(2) 0.068(2) Uani 1 1 d .
C9 C -0.1985(4) 1.4459(6) -0.1041(3) 0.0405(18) Uani 1 1 d .
H9A H -0.1737 1.4157 -0.0745 0.061 Uiso 1 1 calc R
H9B H -0.2504 1.4187 -0.1155 0.061 Uiso 1 1 calc R
H9C H -0.2044 1.5114 -0.0982 0.061 Uiso 1 1 calc R
C10 C -0.1544(5) 1.7338(6) -0.1394(3) 0.0399(18) Uani 1 1 d .
H10A H -0.1952 1.7714 -0.1587 0.060 Uiso 1 1 calc R
H10B H -0.1183 1.7734 -0.1178 0.060 Uiso 1 1 calc R
H10C H -0.1790 1.6900 -0.1208 0.060 Uiso 1 1 calc R
C11 C 0.0841(4) 1.7537(5) -0.2056(2) 0.0277(14) Uani 1 1 d .
H11A H 0.0745 1.8203 -0.2096 0.033 Uiso 1 1 calc R
H11B H 0.1311 1.7455 -0.1803 0.033 Uiso 1 1 calc R
C12 C -0.1680(5) 1.2592(6) -0.1264(3) 0.0407(18) Uani 1 1 d .
H12A H -0.2253 1.2654 -0.1341 0.061 Uiso 1 1 calc R
H12B H -0.1498 1.2685 -0.0923 0.061 Uiso 1 1 calc R
H12C H -0.1529 1.1977 -0.1352 0.061 Uiso 1 1 calc R
Na1 Na -0.3469(2) 0.9124(3) -0.03118(13) 0.0561(9) Uani 1 1 d .
O2 O -0.2214(4) 1.3222(4) -0.4255(2) 0.0494(14) Uani 1 1 d .
O12 O -0.2929(5) 1.0631(6) -0.0460(3) 0.082(3) Uani 1 1 d .
C3 C -0.0710(5) 1.8477(5) -0.1961(3) 0.0401(18) Uani 1 1 d .
H3A H -0.0498 1.8632 -0.1630 0.060 Uiso 1 1 calc R
H3B H -0.1264 1.8658 -0.2040 0.060 Uiso 1 1 calc R
H3C H -0.0412 1.8803 -0.2167 0.060 Uiso 1 1 calc R
O3 O -0.4340(10) 1.0096(12) -0.0002(5) 0.194(8) Uani 1 1 d .

loop_
_atom_site_aniso_label
_atom_site_aniso_U_11
_atom_site_aniso_U_22
_atom_site_aniso_U_33
_atom_site_aniso_U_23
_atom_site_aniso_U_13
_atom_site_aniso_U_12
Mo1 0.0223(3) 0.0300(3) 0.0198(3) 0.0035(2) -0.0010(2) -0.0021(2)
Mo2 0.0283(3) 0.0397(4) 0.0340(4) 0.0082(3) 0.0048(2) -0.0037(2)
Mo3 0.0279(3) 0.0371(4) 0.0326(3) -0.0085(3) 0.0050(2) 0.0005(2)
Mo5 0.0464(4) 0.0522(4) 0.0277(4) -0.0015(3) 0.0042(3) -0.0162(3)
C1 0.025(3) 0.025(3) 0.026(3) -0.003(3) 0.002(2) 0.007(2)
C2 0.033(3) 0.028(3) 0.023(3) 0.000(3) -0.003(3) -0.004(3)
O4 0.025(2) 0.034(3) 0.040(3) -0.002(2) 0.001(2) -0.002(2)
C5 0.029(3) 0.033(4) 0.019(3) 0.004(3) 0.005(2) -0.001(3)
O6 0.033(3) 0.041(3) 0.032(3) -0.008(2) 0.003(2) -0.003(2)
O7 0.027(2) 0.033(3) 0.023(2) 0.006(2) 0.0003(18) -0.0001(19)
O8 0.027(2) 0.046(3) 0.033(3) 0.011(2) -0.001(2) 0.007(2)
O9 0.031(3) 0.043(3) 0.039(3) 0.010(2) -0.001(2) 0.005(2)
O10 0.024(2) 0.044(3) 0.033(3) -0.002(2) 0.0020(19) 0.005(2)
O11 0.023(2) 0.036(3) 0.059(4) 0.002(3) 0.005(2) 0.004(2)
N12 0.030(3) 0.026(3) 0.026(3) 0.004(2) -0.001(2) 0.000(2)
N13 0.027(3) 0.029(3) 0.021(3) -0.002(2) 0.000(2) 0.001(2)
O14 0.051(3) 0.042(3) 0.033(3) 0.012(2) 0.000(2) -0.001(3)
N15 0.025(3) 0.030(3) 0.026(3) 0.004(2) 0.003(2) 0.006(2)
O16 0.041(3) 0.043(3) 0.021(2) -0.001(2) -0.005(2) -0.001(2)
N17 0.020(2) 0.033(3) 0.030(3) -0.001(2) 0.000(2) -0.001(2)
O18 0.063(4) 0.080(5) 0.035(3) -0.021(3) 0.014(3) -0.022(3)
N19 0.019(2) 0.031(3) 0.026(3) 0.000(2) -0.001(2) 0.002(2)
N20 0.023(3) 0.032(3) 0.026(3) 0.001(2) -0.001(2) 0.003(2)
N21 0.027(3) 0.033(3) 0.025(3) 0.003(2) 0.001(2) -0.001(2)
C22 0.027(3) 0.036(4) 0.019(3) -0.006(3) -0.001(2) 0.004(3)
N24 0.029(3) 0.031(3) 0.027(3) 0.005(2) 0.001(2) 0.004(2)
O28 0.043(3) 0.039(3) 0.035(3) -0.002(2) 0.006(2) -0.006(2)
N30 0.033(3) 0.037(3) 0.018(3) 0.002(2) 0.000(2) 0.004(2)
C31 0.022(3) 0.027(3) 0.032(4) 0.004(3) -0.002(3) -0.008(2)
N32 0.032(3) 0.026(3) 0.022(3) 0.000(2) -0.001(2) 0.003(2)
O33 0.038(3) 0.064(4) 0.067(4) 0.008(3) 0.008(3) -0.013(3)
C34 0.025(3) 0.032(4) 0.030(4) -0.002(3) 0.006(3) -0.001(3)
C35 0.022(3) 0.029(3) 0.029(3) -0.001(3) 0.003(2) 0.011(3)
O36 0.043(3) 0.031(3) 0.039(3) 0.000(2) 0.014(2) -0.008(2)
C37 0.057(5) 0.026(4) 0.048(5) 0.004(3) 0.010(4) -0.001(3)
C38 0.026(3) 0.034(4) 0.024(3) 0.005(3) 0.008(2) -0.002(3)
O39 0.081(5) 0.047(4) 0.052(4) 0.001(3) 0.009(3) -0.006(3)
C40 0.035(4) 0.025(3) 0.024(3) 0.008(3) 0.001(3) 0.002(3)
C41 0.033(3) 0.020(3) 0.026(3) 0.003(3) 0.001(3) 0.001(2)
O43 0.040(3) 0.057(4) 0.027(3) 0.006(2) -0.008(2) 0.002(3)
O45 0.042(3) 0.048(4) 0.094(5) -0.016(4) 0.001(3) 0.015(3)
C47 0.019(3) 0.040(4) 0.017(3) 0.004(3) 0.004(2) 0.000(3)
C63 0.024(3) 0.031(3) 0.027(3) 0.004(3) 0.004(2) -0.008(3)
Rb4 0.0377(4) 0.0399(4) 0.0346(4) -0.0057(3) 0.0056(3) 0.0009(3)
C4 0.026(3) 0.026(3) 0.024(3) -0.001(2) 0.006(2) -0.010(2)
O5 0.063(4) 0.070(5) 0.041(4) 0.015(3) 0.015(3) 0.007(3)
C6 0.024(3) 0.021(3) 0.028(3) -0.003(2) -0.004(2) 0.004(2)
O1 0.069(4) 0.091(6) 0.045(4) -0.006(4) 0.012(3) -0.043(4)
C9 0.034(4) 0.062(5) 0.029(4) 0.002(4) 0.015(3) 0.005(4)
C10 0.040(4) 0.045(5) 0.035(4) -0.009(3) 0.008(3) 0.015(3)
C11 0.025(3) 0.030(3) 0.025(3) -0.006(3) -0.002(2) -0.004(3)
C12 0.043(4) 0.041(4) 0.039(4) 0.008(3) 0.011(3) -0.009(3)
Na1 0.054(2) 0.071(3) 0.044(2) 0.0047(18) 0.0095(16) 0.0024(18)
O2 0.051(3) 0.047(3) 0.046(3) -0.006(3) -0.003(3) -0.005(3)
O12 0.083(5) 0.075(5) 0.073(5) -0.015(4) -0.025(4) 0.022(4)
C3 0.046(4) 0.023(4) 0.047(5) -0.005(3) -0.003(3) 0.007(3)
O3 0.260(18) 0.216(16) 0.089(9) -0.039(9) -0.011(10) 0.144(15)

loop_
_atom_type_symbol
_atom_type_description
_atom_type_scat_dispersion_real
_atom_type_scat_dispersion_imag
_atom_type_scat_source
C C 0.0033 0.0016 'International Tables Vol C Tables 4.2.6.8 and 6.1.1.4'
H H 0.0000 0.0000 'International Tables Vol C Tables 4.2.6.8 and 6.1.1.4'
N N 0.0061 0.0033 'International Tables Vol C Tables 4.2.6.8 and 6.1.1.4'
O O 0.0106 0.0060 'International Tables Vol C Tables 4.2.6.8 and 6.1.1.4'
Mo Mo -1.6832 0.6857 'International Tables Vol C Tables 4.2.6.8 and 6.1.1.4'
Rb Rb -0.9393 2.9676 'International Tables Vol C Tables 4.2.6.8 and 6.1.1.4'
Na Na 0.0362 0.0249 'International Tables Vol C Tables 4.2.6.8 and 6.1.1.4'

loop_
_geom_angle_atom_site_label_1
_geom_angle_atom_site_label_2
_geom_angle_atom_site_label_3
_geom_angle
_geom_angle_site_symmetry_1
_geom_angle_site_symmetry_3
O43 Mo1 O36 109.7(3) . .
O43 Mo1 O28 110.5(3) . .
O36 Mo1 O28 109.5(2) . .
O43 Mo1 O11 108.3(3) . .
O36 Mo1 O11 108.6(3) . .
O28 Mo1 O11 110.2(2) . .
O43 Mo1 Rb4 32.18(19) . 4
O36 Mo1 Rb4 80.14(18) . 4
O28 Mo1 Rb4 110.44(17) . 4
O11 Mo1 Rb4 132.09(19) . 4
O5 Mo2 O33 103.8(3) . .
O5 Mo2 O10 103.7(3) . .
O33 Mo2 O10 96.5(3) . .
O5 Mo2 O14 98.4(3) . .
O33 Mo2 O14 103.2(3) . .
O10 Mo2 O14 145.9(2) . .
O5 Mo2 O11 92.4(3) . .
O33 Mo2 O11 162.7(3) . .
O10 Mo2 O11 73.47(19) . .
O14 Mo2 O11 80.0(2) . .
O5 Mo2 O36 166.8(3) . 5_575
O33 Mo2 O36 88.1(3) . 5_575
O10 Mo2 O36 80.4(2) . 5_575
O14 Mo2 O36 72.9(2) . 5_575
O11 Mo2 O36 76.5(2) . 5_575
O18 Mo3 O45 105.4(4) . .
O18 Mo3 O10 100.6(3) . .
O45 Mo3 O10 101.3(3) . .
O18 Mo3 O6 99.4(3) . .
O45 Mo3 O6 101.1(3) . .
O10 Mo3 O6 144.6(2) . .
O18 Mo3 O11 89.8(3) . .
O45 Mo3 O11 164.3(3) . .
O10 Mo3 O11 71.19(19) . .
O6 Mo3 O11 80.1(2) . .
O18 Mo3 O28 162.8(3) . 5_575
O45 Mo3 O28 91.2(3) . 5_575
O10 Mo3 O28 80.2(2) . 5_575
O6 Mo3 O28 72.31(19) . 5_575
O11 Mo3 O28 74.2(2) . 5_575
O1 Mo5 O39 104.2(4) . .
O1 Mo5 O6 100.8(3) . .
O39 Mo5 O6 104.7(3) . .
O1 Mo5 O14 101.3(3) . 5_575
O39 Mo5 O14 103.0(3) . 5_575
O6 Mo5 O14 138.8(2) . 5_575
O1 Mo5 O28 167.1(3) . 5_575
O39 Mo5 O28 88.3(3) . 5_575
O6 Mo5 O28 72.6(2) . 5_575
O14 Mo5 O28 78.3(2) 5_575 5_575
O1 Mo5 Na1 41.1(2) . 3
O39 Mo5 Na1 72.3(2) . 3
O6 Mo5 Na1 133.70(17) . 3
O14 Mo5 Na1 83.86(18) 5_575 3
O28 Mo5 Na1 149.96(14) 5_575 3
O9 C1 N15 127.0(6) . .
O9 C1 N20 124.7(6) . .
N15 C1 N20 108.4(5) . .
O8 C2 N24 124.6(7) . .
O8 C2 N32 126.2(7) . .
N24 C2 N32 109.1(6) . .
C5 O4 Na1 140.8(5) . 3
C5 O4 Rb4 135.8(4) . 6_575
Na1 O4 Rb4 83.25(16) 3 6_575
O4 C5 N19 125.9(7) . .
O4 C5 N17 125.0(6) . .
N19 C5 N17 109.1(6) . .
Mo5 O6 Mo3 123.3(3) . .
C4 O7 Rb4 142.2(4) . 6_575
C2 O8 Rb4 138.4(5) . 5_575
C1 O9 Rb4 140.0(5) . 6_575
Mo2 O10 Mo3 121.1(2) . .
Mo1 O11 Mo2 131.9(3) . .
Mo1 O11 Mo3 134.3(3) . .
Mo2 O11 Mo3 89.81(16) . .
C4 N12 C11 120.4(5) . .
C4 N12 C6 113.2(6) . 2_554
C11 N12 C6 126.4(6) . 2_554
C4 N13 C35 113.2(6) 2_554 .
C4 N13 C34 120.4(6) 2_554 .
C35 N13 C34 126.2(6) . .
Mo5 O14 Mo2 130.1(3) 5_575 .
C1 N15 C22 120.1(5) . .
C1 N15 C35 114.1(5) . .
C22 N15 C35 125.6(5) . .
C38 O16 Rb4 138.0(5) . 5_575
C5 N17 C40 121.6(6) . .
C5 N17 C63 113.1(6) . .
C40 N17 C63 125.1(6) . .
C5 N19 C22 121.9(5) . .
C5 N19 C47 113.2(6) . .
C22 N19 C47 124.8(5) . .
C1 N20 C11 121.0(5) . .
C1 N20 C6 112.7(5) . .
C11 N20 C6 125.3(6) . .
C38 N21 C31 120.4(6) . .
C38 N21 C63 112.7(6) . .
C31 N21 C63 126.4(6) . .
N15 C22 N19 114.6(5) . .
C2 N24 C31 121.9(6) . .
C2 N24 C41 112.9(6) . .
C31 N24 C41 125.1(6) . .
Mo1 O28 Mo3 131.3(3) . 5_575
Mo1 O28 Mo5 128.1(3) . 5_575
Mo3 O28 Mo5 87.11(17) 5_575 5_575
C38 N30 C34 120.5(6) . .
C38 N30 C47 112.6(6) . .
C34 N30 C47 126.5(6) . .
N24 C31 N21 115.3(5) . .
C2 N32 C41 112.9(6) . 2_554
C2 N32 C40 120.5(6) . 2_554
C41 N32 C40 125.7(6) 2_554 2_554
Mo2 O33 Na1 137.2(4) . .
N30 C34 N13 114.3(5) . .
N13 C35 N15 112.6(5) . .
N13 C35 C10 111.8(6) . .
N15 C35 C10 111.9(6) . .
N13 C35 C6 102.7(5) . .
N15 C35 C6 101.3(5) . .
C10 C35 C6 115.9(6) . .
Mo1 O36 Mo2 128.9(3) . 5_575
O16 C38 N30 126.2(7) . .
O16 C38 N21 125.3(7) . .
N30 C38 N21 108.5(6) . .
N17 C40 N32 114.2(5) . 2_554
N32 C41 N24 112.9(5) 2_554 .
N32 C41 C37 111.7(6) 2_554 .
N24 C41 C37 111.0(6) . .
N32 C41 C41 102.5(6) 2_554 2_554
N24 C41 C41 102.3(6) . 2_554
C37 C41 C41 115.9(4) . 2_554
Mo1 O43 Rb4 130.0(3) . 4
N19 C47 N30 113.1(5) . .
N19 C47 C9 111.3(6) . .
N30 C47 C9 111.5(5) . .
N19 C47 C63 102.4(5) . .
N30 C47 C63 102.3(5) . .
C9 C47 C63 115.7(6) . .
N21 C63 N17 112.9(5) . .
N21 C63 C12 111.7(6) . .
N17 C63 C12 111.7(6) . .
N21 C63 C47 103.4(5) . .
N17 C63 C47 102.0(5) . .
C12 C63 C47 114.5(6) . .
O7 Rb4 O9 67.76(14) 6_576 6_576
O7 Rb4 O16 66.49(14) 6_576 5_575
O9 Rb4 O16 124.53(15) 6_576 5_575
O7 Rb4 O8 121.26(15) 6_576 5_575
O9 Rb4 O8 119.57(15) 6_576 5_575
O16 Rb4 O8 64.56(15) 5_575 5_575
O7 Rb4 O43 87.13(14) 6_576 4_545
O9 Rb4 O43 114.22(16) 6_576 4_545
O16 Rb4 O43 93.05(15) 5_575 4_545
O8 Rb4 O43 125.31(15) 5_575 4_545
O7 Rb4 O2 175.58(15) 6_576 5_575
O9 Rb4 O2 116.36(16) 6_576 5_575
O16 Rb4 O2 110.81(16) 5_575 5_575
O8 Rb4 O2 58.75(16) 5_575 5_575
O43 Rb4 O2 89.56(16) 4_545 5_575
O7 Rb4 O4 122.84(13) 6_576 6_576
O9 Rb4 O4 63.66(14) 6_576 6_576
O16 Rb4 O4 122.25(14) 5_575 6_576
O8 Rb4 O4 64.97(14) 5_575 6_576
O43 Rb4 O4 139.62(14) 4_545 6_576
O2 Rb4 O4 61.48(15) 5_575 6_576
O7 Rb4 O12 109.5(2) 6_576 8_566
O9 Rb4 O12 60.58(17) 6_576 8_566
O16 Rb4 O12 167.6(2) 5_575 8_566
O8 Rb4 O12 124.6(2) 5_575 8_566
O43 Rb4 O12 74.8(2) 4_545 8_566
O2 Rb4 O12 72.3(2) 5_575 8_566
O4 Rb4 O12 70.0(2) 6_576 8_566
O7 Rb4 Na1 145.26(12) 6_576 8_566
O9 Rb4 Na1 78.90(12) 6_576 8_566
O16 Rb4 Na1 146.38(13) 5_575 8_566
O8 Rb4 Na1 83.26(12) 5_575 8_566
O43 Rb4 Na1 98.23(12) 4_545 8_566
O2 Rb4 Na1 38.30(14) 5_575 8_566
O4 Rb4 Na1 41.54(11) 6_576 8_566
O12 Rb4 Na1 41.34(19) 8_566 8_566
O7 Rb4 Mo1 103.09(9) 6_576 4_545
O9 Rb4 Mo1 112.87(11) 6_576 4_545
O16 Rb4 Mo1 106.59(10) 5_575 4_545
O8 Rb4 Mo1 120.29(10) 5_575 4_545
O43 Rb4 Mo1 17.84(11) 4_545 4_545
O2 Rb4 Mo1 74.07(12) 5_575 4_545
O4 Rb4 Mo1 122.09(10) 6_576 4_545
O12 Rb4 Mo1 62.12(15) 8_566 4_545
Na1 Rb4 Mo1 80.57(6) 8_566 4_545
O7 C4 N12 125.8(6) . .
O7 C4 N13 125.8(6) . 2_554
N12 C4 N13 108.4(6) . 2_554
N12 C6 N20 113.7(5) 2_554 .
N12 C6 C3 110.6(6) 2_554 .
N20 C6 C3 111.8(6) . .
N12 C6 C35 102.4(5) 2_554 .
N20 C6 C35 103.3(5) . .
C3 C6 C35 114.8(6) . .
Mo5 O1 Na1 112.7(4) . 3
N12 C11 N20 115.5(5) . .
O2 Na1 O3 169.2(4) 4_444 .
O2 Na1 O12 99.6(3) 4_444 .
O3 Na1 O12 79.6(6) . .
O2 Na1 O4 81.7(2) 4_444 3_445
O3 Na1 O4 87.5(4) . 3_445
O12 Na1 O4 91.8(2) . 3_445
O2 Na1 O33 78.8(2) 4_444 .
O3 Na1 O33 112.0(4) . .
O12 Na1 O33 91.7(3) . .
O4 Na1 O33 160.5(3) 3_445 .
O2 Na1 O1 96.8(3) 4_444 3_445
O3 Na1 O1 88.1(5) . 3_445
O12 Na1 O1 152.7(3) . 3_445
O4 Na1 O1 112.1(2) 3_445 3_445
O33 Na1 O1 70.3(2) . 3_445
O2 Na1 Mo5 94.9(2) 4_444 3_445
O3 Na1 Mo5 85.3(5) . 3_445
O12 Na1 Mo5 164.9(3) . 3_445
O4 Na1 Mo5 86.00(16) 3_445 3_445
O33 Na1 Mo5 95.34(18) . 3_445
O1 Na1 Mo5 26.17(16) 3_445 3_445
O2 Na1 Rb4 55.34(17) 4_444 8_465
O3 Na1 Rb4 117.0(4) . 8_465
O12 Na1 Rb4 56.6(2) . 8_465
O4 Na1 Rb4 55.21(14) 3_445 8_465
O33 Na1 Rb4 112.13(19) . 8_465
O1 Na1 Rb4 148.8(2) 3_445 8_465
Mo5 Na1 Rb4 131.35(12) 3_445 8_465
Na1 O2 Rb4 86.4(2) 4_454 5_575
Na1 O12 Rb4 82.0(2) . 8_465

loop_
_geom_bond_atom_site_label_1
_geom_bond_atom_site_label_2
_geom_bond_distance
_geom_bond_site_symmetry_2
Mo1 O43 1.714(5) .
Mo1 O36 1.765(5) .
Mo1 O28 1.796(6) .
Mo1 O11 1.801(5) .
Mo1 Rb4 4.2881(12) 4
Mo2 O5 1.688(6) .
Mo2 O33 1.699(6) .
Mo2 O10 1.909(5) .
Mo2 O14 1.912(6) .
Mo2 O11 2.310(5) .
Mo2 O36 2.445(5) 5_575
Mo3 O18 1.685(6) .
Mo3 O45 1.690(6) .
Mo3 O10 1.913(5) .
Mo3 O6 1.922(5) .
Mo3 O11 2.403(5) .
Mo3 O28 2.412(5) 5_575
Mo5 O1 1.707(6) .
Mo5 O39 1.707(7) .
Mo5 O6 1.871(5) .
Mo5 O14 1.877(6) 5_575
Mo5 O28 2.433(5) 5_575
Mo5 Na1 3.571(4) 3
C1 O9 1.218(8) .
C1 N15 1.361(9) .
C1 N20 1.372(9) .
C2 O8 1.220(8) .
C2 N24 1.365(9) .
C2 N32 1.370(9) .
O4 C5 1.234(8) .
O4 Na1 2.462(6) 3
O4 Rb4 3.049(5) 6_575
C5 N19 1.352(9) .
C5 N17 1.355(9) .
O7 C4 1.222(8) .
O7 Rb4 2.791(5) 6_575
O8 Rb4 2.971(5) 5_575
O9 Rb4 2.894(5) 6_575
N12 C4 1.368(9) .
N12 C11 1.437(9) .
N12 C6 1.454(8) 2_554
N13 C4 1.373(8) 2_554
N13 C35 1.445(8) .
N13 C34 1.452(9) .
O14 Mo5 1.877(6) 5_575
N15 C22 1.452(9) .
N15 C35 1.470(8) .
O16 C38 1.213(8) .
O16 Rb4 2.938(5) 5_575
N17 C40 1.432(9) .
N17 C63 1.470(8) .
N19 C22 1.457(9) .
N19 C47 1.464(8) .
N20 C11 1.446(9) .
N20 C6 1.462(8) .
N21 C38 1.379(9) .
N21 C31 1.448(9) .
N21 C63 1.450(9) .
N24 C31 1.437(9) .
N24 C41 1.459(8) .
O28 Mo3 2.412(5) 5_575
O28 Mo5 2.433(5) 5_575
N30 C38 1.375(9) .
N30 C34 1.428(9) .
N30 C47 1.468(8) .
N32 C41 1.454(8) 2_554
N32 C40 1.454(9) 2_554
O33 Na1 2.515(7) .
C35 C10 1.514(9) .
C35 C6 1.593(10) .
O36 Mo2 2.445(5) 5_575
C37 C41 1.531(10) .
C40 N32 1.454(9) 2_554
C41 N32 1.454(8) 2_554
C41 C41 1.601(13) 2_554
O43 Rb4 2.981(5) 4
C47 C9 1.516(9) .
C47 C63 1.585(10) .
C63 C12 1.518(9) .
Rb4 O7 2.791(5) 6_576
Rb4 O9 2.894(5) 6_576
Rb4 O16 2.938(5) 5_575
Rb4 O8 2.971(5) 5_575
Rb4 O43 2.981(5) 4_545
Rb4 O2 3.039(6) 5_575
Rb4 O4 3.049(5) 6_576
Rb4 O12 3.110(8) 8_566
Rb4 Na1 3.688(4) 8_566
Rb4 Mo1 4.2881(12) 4_545
C4 N13 1.373(8) 2_554
C6 N12 1.454(8) 2_554
C6 C3 1.536(9) .
O1 Na1 2.547(8) 3
Na1 O2 2.290(8) 4_444
Na1 O3 2.365(13) .
Na1 O12 2.459(10) .
Na1 O4 2.462(6) 3_445
Na1 O1 2.547(8) 3_445
Na1 Mo5 3.571(4) 3_445
Na1 Rb4 3.688(4) 8_465
O2 Na1 2.290(7) 4_454
O2 Rb4 3.039(6) 5_575
O12 Rb4 3.110(8) 8_465
